data_4062301
loop_
_publ_author_name
'Muldoon, John'
'Brown, Seth N.'

_publ_section_title
;
 Unsymmetrically Bridging Aryls of Iridium
;
_journal_issue 22
_journal_name_full Organometallics
_journal_page_first 4480
_journal_page_last 4489
_journal_paper_doi 10.1021/om0304816
_journal_volume 22
_journal_year 2003
_chemical_formula_moiety (cod)BrIr(mu,sigma,pi-C6H2Me3)Ir(cod)
_chemical_formula_sum 'C25 H35 Br Ir2'
_chemical_formula_weight 799.84
_chemical_name_common (1,5-cyclooctadiene)bromoiridium(I)(mu,sigma,pi-2,4,6-trimethylphenyl)(1,5-cyc
_space_group_IT_number 14
_symmetry_cell_setting monoclinic
_symmetry_space_group_name_Hall '-P 2ybc'
_symmetry_space_group_name_H-M 'P 1 21/c 1'
_cell_angle_alpha 90.00
_cell_angle_beta 102.942(8)
_cell_angle_gamma 90.00
_cell_formula_units_Z 8
_cell_length_a 15.383(2)
_cell_length_b 21.473(2)
_cell_length_c 14.5907(10)
_cell_measurement_temperature 293(2)
_cell_volume 4697.1(9)
_diffrn_ambient_temperature 293(2)
_exptl_crystal_density_diffrn 2.262
_refine_ls_R_factor_obs 0.0516
_refine_ls_wR_factor_obs 0.1187
_cod_depositor_comments
;
The following automatic conversions were performed:
'_symmetry_cell_setting' value 'Monoclinic' changed to 'monoclinic'
according to '/home/saulius/struct/CIF-dictionaries/cif_core.dic'
dictionary named 'cif_core.dic' version 2.4.1 from 2010-06-29.

Automatic conversion script
Id: cif_fix_enum 1527 2010-12-29 10:47:43Z saulius 
;
_cod_original_sg_symbol_H-M 'P 21/c'
_cod_database_code 4062301

loop_
_symmetry_equiv_pos_as_xyz
'x, y, z'
'-x, y+1/2, -z+1/2'
'-x, -y, -z'
'x, -y-1/2, z-1/2'

loop_
_atom_site_aniso_label
_atom_site_aniso_U_11
_atom_site_aniso_U_22
_atom_site_aniso_U_33
_atom_site_aniso_U_23
_atom_site_aniso_U_13
_atom_site_aniso_U_12
Ir1 0.0502(4) 0.0420(4) 0.0450(3) -0.0015(3) -0.0029(3) 0.0071(3)
Ir2 0.0421(3) 0.0383(4) 0.0482(3) 0.0012(3) 0.0115(3) -0.0022(3)
Ir01 0.0462(4) 0.0392(4) 0.0496(4) 0.0004(3) 0.0104(3) 0.0074(3)
Ir02 0.0411(3) 0.0354(4) 0.0418(3) -0.0001(3) -0.0014(2) 0.0022(3)
Br1 0.0934(15) 0.0510(12) 0.0696(11) -0.0010(9) -0.0124(10) 0.0277(11)
Br01 0.0559(10) 0.0786(14) 0.0748(11) 0.0110(10) 0.0215(9) -0.0002(10)
C1 0.052(9) 0.033(9) 0.047(9) 0.007(7) -0.003(7) 0.006(8)
C2 0.042(8) 0.035(9) 0.048(9) 0.006(7) 0.008(7) 0.000(7)
C3 0.068(11) 0.028(8) 0.036(7) 0.003(6) 0.008(7) -0.009(8)
C4 0.034(8) 0.056(12) 0.058(10) 0.003(8) -0.011(7) -0.008(8)
C5 0.036(8) 0.042(10) 0.060(10) -0.004(8) -0.001(7) 0.001(7)
C6 0.050(9) 0.034(9) 0.051(9) 0.016(7) 0.008(7) 0.007(7)
C7 0.024(8) 0.066(13) 0.084(12) 0.003(10) 0.006(8) -0.005(8)
C8 0.083(14) 0.080(16) 0.061(11) -0.008(10) -0.010(10) 0.012(12)
C9 0.073(12) 0.047(11) 0.057(10) 0.016(8) 0.022(9) 0.034(9)
C01 0.047(8) 0.011(6) 0.043(7) 0.011(6) 0.007(6) 0.000(6)
C02 0.078(11) 0.028(8) 0.029(7) 0.003(6) 0.003(7) -0.009(8)
C03 0.075(12) 0.044(10) 0.050(9) -0.021(8) 0.010(9) -0.030(10)
C04 0.069(12) 0.037(10) 0.058(10) -0.002(8) 0.029(9) 0.006(9)
C05 0.052(10) 0.070(13) 0.060(10) -0.013(9) 0.023(8) -0.004(10)
C06 0.038(8) 0.034(9) 0.054(9) 0.005(7) 0.006(7) -0.004(7)
C07 0.076(12) 0.069(13) 0.038(8) -0.008(8) -0.001(8) 0.005(11)
C08 0.084(14) 0.080(16) 0.074(12) -0.005(11) 0.027(11) 0.034(12)
C09 0.039(9) 0.076(14) 0.049(9) -0.010(9) -0.005(7) 0.002(9)
C11 0.055(11) 0.049(11) 0.075(11) -0.007(9) 0.017(9) 0.004(9)
C12 0.106(17) 0.055(13) 0.075(12) 0.040(10) 0.043(12) 0.019(12)
C13 0.099(16) 0.042(12) 0.105(16) 0.012(11) 0.023(13) 0.019(12)
C14 0.108(19) 0.048(13) 0.127(19) -0.013(13) 0.030(16) 0.011(13)
C15 0.111(17) 0.029(10) 0.090(13) -0.010(10) 0.065(13) -0.001(11)
C16 0.084(14) 0.082(15) 0.077(12) -0.046(11) 0.049(11) -0.059(12)
C17 0.115(20) 0.068(16) 0.124(19) -0.020(14) 0.031(16) -0.036(15)
C18 0.058(13) 0.067(16) 0.152(22) 0.009(15) 0.013(14) -0.021(12)
C011 0.067(12) 0.044(11) 0.056(10) 0.007(8) -0.008(9) -0.002(9)
C012 0.067(13) 0.056(13) 0.084(13) -0.004(11) 0.005(10) -0.005(11)
C013 0.094(17) 0.055(14) 0.133(20) -0.001(14) 0.000(15) -0.003(13)
C014 0.099(18) 0.055(14) 0.137(20) 0.041(14) 0.002(16) 0.026(13)
C015 0.055(10) 0.043(11) 0.066(11) 0.025(8) 0.000(8) 0.009(9)
C016 0.075(12) 0.012(7) 0.054(9) 0.009(7) 0.010(8) -0.018(8)
C017 0.071(13) 0.091(17) 0.073(12) 0.021(11) 0.003(10) -0.043(12)
C018 0.065(13) 0.087(17) 0.091(15) -0.008(12) 0.013(11) -0.028(12)
C21 0.084(15) 0.042(12) 0.089(14) -0.001(10) -0.022(12) -0.010(11)
C22 0.085(15) 0.043(12) 0.103(16) -0.014(11) 0.009(12) 0.008(11)
C23 0.122(22) 0.115(24) 0.160(25) -0.093(21) -0.009(20) 0.043(19)
C24 0.130(21) 0.124(23) 0.055(12) -0.021(14) 0.017(13) 0.013(18)
C25 0.084(13) 0.044(11) 0.046(9) -0.015(8) -0.003(9) 0.006(10)
C26 0.074(13) 0.077(15) 0.049(10) -0.005(10) -0.001(9) 0.007(12)
C27 0.086(16) 0.106(20) 0.078(14) -0.027(14) 0.021(12) -0.021(15)
C28 0.135(24) 0.117(24) 0.128(21) 0.054(19) -0.018(19) -0.061(20)
C021 0.099(16) 0.047(12) 0.087(14) 0.030(10) 0.040(13) 0.036(11)
C022 0.070(13) 0.051(12) 0.089(14) 0.008(11) 0.021(11) -0.014(10)
C023 0.107(18) 0.070(16) 0.120(18) -0.027(14) 0.047(15) -0.028(14)
C024 0.107(18) 0.056(14) 0.117(18) -0.036(13) 0.027(15) 0.005(14)
C025 0.082(14) 0.021(9) 0.085(13) 0.007(9) 0.024(11) 0.013(9)
C026 0.075(14) 0.049(12) 0.096(14) 0.020(11) 0.013(12) 0.036(11)
C027 0.161(28) 0.108(24) 0.125(21) 0.010(18) 0.007(20) 0.091(22)
C028 0.130(22) 0.086(19) 0.133(21) 0.040(16) 0.063(18) 0.029(17)

loop_
_atom_site_label
_atom_site_type_symbol
_atom_site_fract_x
_atom_site_fract_y
_atom_site_fract_z
_atom_site_U_iso_or_equiv
_atom_site_thermal_displace_type
_atom_site_occupancy
_atom_site_calc_flag
_atom_site_refinement_flags
_atom_site_disorder_group
Ir1 Ir 0.98154(4) 0.88360(3) 0.20200(4) 0.0479(2) Uani 1 d . .
Ir2 Ir 0.81972(4) 0.77035(3) -0.00134(4) 0.0427(2) Uani 1 d . .
Ir01 Ir 1.39144(4) 0.64852(3) 0.57192(4) 0.0450(2) Uani 1 d . .
Ir02 Ir 1.33765(4) 0.83915(3) 0.62106(4) 0.0411(2) Uani 1 d . .
Br1 Br 1.01582(15) 0.77270(9) 0.24513(14) 0.0761(6) Uani 1 d . .
Br01 Br 1.49953(13) 0.71063(10) 0.50680(14) 0.0687(5) Uani 1 d . .
C1 C 0.8886(10) 0.8608(7) 0.0794(10) 0.046(4) Uani 1 d . .
C2 C 0.9184(10) 0.8515(7) -0.0056(10) 0.042(4) Uani 1 d . .
C3 C 0.8546(11) 0.8461(7) -0.0914(10) 0.044(4) Uani 1 d . .
H3 H 0.8754(11) 0.8386(7) -0.1456(10) 0.044 Uiso 1 calc R .
C4 C 0.7633(10) 0.8512(8) -0.1007(11) 0.053(4) Uani 1 d . .
C5 C 0.7339(10) 0.8564(7) -0.0170(11) 0.048(4) Uani 1 d . .
H5 H 0.6730(10) 0.8590(7) -0.0198(11) 0.048 Uiso 1 calc R .
C6 C 0.7951(10) 0.8579(7) 0.0731(10) 0.045(4) Uani 1 d . .
C7 C 1.0161(9) 0.8487(9) -0.0059(12) 0.059(5) Uani 1 d . .
H7A H 1.0507(9) 0.8530(9) 0.0573(12) 0.059 Uiso 1 calc R .
H7B H 1.0306(9) 0.8819(9) -0.0440(12) 0.059 Uiso 1 calc R .
H7C H 1.0293(9) 0.8094(9) -0.0312(12) 0.059 Uiso 1 calc R .
C8 C 0.6968(13) 0.8506(10) -0.1952(12) 0.079(6) Uani 1 d . .
H8A H 0.6374(13) 0.8547(10) -0.1854(12) 0.079 Uiso 1 calc R .
H8B H 0.7018(13) 0.8121(10) -0.2269(12) 0.079 Uiso 1 calc R .
H8C H 0.7092(13) 0.8847(10) -0.2329(12) 0.079 Uiso 1 calc R .
C9 C 0.7555(12) 0.8622(8) 0.1575(11) 0.058(5) Uani 1 d . .
H9A H 0.6917(12) 0.8593(8) 0.1382(11) 0.058 Uiso 1 calc R .
H9B H 0.7716(12) 0.9013(8) 0.1886(11) 0.058 Uiso 1 calc R .
H9C H 0.7777(12) 0.8287(8) 0.1999(11) 0.058 Uiso 1 calc R .
C01 C 1.3385(9) 0.7254(6) 0.6221(9) 0.034(3) Uani 1 d . .
C02 C 1.3745(11) 0.7501(7) 0.7092(9) 0.047(4) Uani 1 d . .
C03 C 1.3293(12) 0.7967(8) 0.7539(11) 0.057(5) Uani 1 d . .
H03 H 1.3593(12) 0.8170(8) 0.8081(11) 0.057 Uiso 1 calc R .
C04 C 1.2387(12) 0.8108(8) 0.7135(11) 0.052(4) Uani 1 d . .
C05 C 1.2059(12) 0.7936(9) 0.6233(12) 0.059(5) Uani 1 d . .
H05 H 1.1498(12) 0.8075(9) 0.5922(12) 0.059 Uiso 1 calc R .
C06 C 1.2556(10) 0.7546(7) 0.5751(10) 0.043(4) Uani 1 d . .
C07 C 1.4690(12) 0.7293(9) 0.7629(10) 0.063(5) Uani 1 d . .
H07A H 1.4846(12) 0.7505(9) 0.8222(10) 0.063 Uiso 1 calc R .
H07B H 1.5117(12) 0.7393(9) 0.7262(10) 0.063 Uiso 1 calc R .
H07C H 1.4692(12) 0.6851(9) 0.7735(10) 0.063 Uiso 1 calc R .
C08 C 1.1889(14) 0.8541(10) 0.7683(13) 0.078(6) Uani 1 d . .
H08A H 1.2242(14) 0.8601(10) 0.8308(13) 0.078 Uiso 1 calc R .
H08B H 1.1328(14) 0.8356(10) 0.7714(13) 0.078 Uiso 1 calc R .
H08C H 1.1786(14) 0.8936(10) 0.7368(13) 0.078 Uiso 1 calc R .
C09 C 1.2152(10) 0.7381(9) 0.4721(10) 0.057(5) Uani 1 d . .
H09A H 1.2556(10) 0.7117(9) 0.4486(10) 0.057 Uiso 1 calc R .
H09B H 1.2050(10) 0.7756(9) 0.4354(10) 0.057 Uiso 1 calc R .
H09C H 1.1596(10) 0.7167(9) 0.4678(10) 0.057 Uiso 1 calc R .
C11 C 0.7293(12) 0.7127(9) 0.0482(12) 0.059(5) Uani 1 d . .
H11 H 0.6974(12) 0.7492(9) 0.0510(12) 0.059 Uiso 1 calc R .
C12 C 0.8129(15) 0.7034(9) 0.1080(13) 0.075(6) Uani 1 d . .
H12 H 0.8317(15) 0.7353(9) 0.1510(13) 0.075 Uiso 1 calc R .
C13 C 0.8745(16) 0.6526(9) 0.1137(16) 0.082(6) Uani 1 d . .
H13A H 0.8408(16) 0.6143(9) 0.0996(16) 0.082 Uiso 1 calc R .
H13B H 0.9092(16) 0.6497(9) 0.1778(16) 0.082 Uiso 1 calc R .
C14 C 0.9366(16) 0.6577(10) 0.0498(17) 0.093(7) Uani 1 d . .
H14A H 0.9494(16) 0.6162(10) 0.0300(17) 0.093 Uiso 1 calc R .
H14B H 0.9922(16) 0.6757(10) 0.0841(17) 0.093 Uiso 1 calc R .
C15 C 0.9007(15) 0.6968(8) -0.0361(14) 0.070(6) Uani 1 d . .
H15 H 0.9403(15) 0.7254(8) -0.0518(14) 0.070 Uiso 1 calc R .
C16 C 0.8149(14) 0.6955(10) -0.0957(14) 0.076(7) Uani 1 d . .
H16 H 0.7979(14) 0.7270(10) -0.1397(14) 0.076 Uiso 1 calc R .
C17 C 0.7511(17) 0.6446(11) -0.0895(18) 0.102(8) Uani 1 d . .
H17A H 0.7838(17) 0.6067(11) -0.0680(18) 0.102 Uiso 1 calc R .
H17B H 0.7137(17) 0.6367(11) -0.1513(18) 0.102 Uiso 1 calc R .
C18 C 0.6922(14) 0.6623(10) -0.0207(18) 0.094(7) Uani 1 d . .
H18A H 0.6345(14) 0.6756(10) -0.0570(18) 0.094 Uiso 1 calc R .
H18B H 0.6828(14) 0.6254(10) 0.0142(18) 0.094 Uiso 1 calc R .
C011 C 1.4550(12) 0.8923(8) 0.6731(12) 0.059(5) Uani 1 d . .
H31 H 1.4701(12) 0.8624(8) 0.7201(12) 0.059 Uiso 1 calc R .
C012 C 1.3790(13) 0.9289(9) 0.6732(14) 0.071(5) Uani 1 d . .
H32 H 1.3452(13) 0.9193(9) 0.7168(14) 0.071 Uiso 1 calc R .
C013 C 1.3485(16) 0.9832(10) 0.6064(18) 0.098(7) Uani 1 d . .
H33A H 1.3171(16) 1.0133(10) 0.6365(18) 0.098 Uiso 1 calc R .
H33B H 1.4001(16) 1.0036(10) 0.5921(18) 0.098 Uiso 1 calc R .
C014 C 1.2888(16) 0.9610(10) 0.5179(18) 0.101(8) Uani 1 d . .
H34A H 1.3025(16) 0.9846(10) 0.4662(18) 0.101 Uiso 1 calc R .
H34B H 1.2279(16) 0.9710(10) 0.5206(18) 0.101 Uiso 1 calc R .
C015 C 1.2925(12) 0.8930(8) 0.4949(11) 0.057(5) Uani 1 d . .
H35 H 1.2398(12) 0.8701(8) 0.4818(11) 0.057 Uiso 1 calc R .
C016 C 1.3732(11) 0.8630(7) 0.4926(10) 0.048(4) Uani 1 d . .
H36 H 1.3712(11) 0.8202(7) 0.4826(10) 0.048 Uiso 1 calc R .
C017 C 1.4626(13) 0.8944(11) 0.5050(13) 0.080(7) Uani 1 d . .
H37A H 1.4981(13) 0.8721(11) 0.4686(13) 0.080 Uiso 1 calc R .
H37B H 1.4538(13) 0.9365(11) 0.4804(13) 0.080 Uiso 1 calc R .
C018 C 1.5127(13) 0.8971(11) 0.6054(14) 0.082(6) Uani 1 d . .
H38A H 1.5558(13) 0.8634(11) 0.6169(14) 0.082 Uiso 1 calc R .
H38B H 1.5454(13) 0.9360(11) 0.6159(14) 0.082 Uiso 1 calc R .
C21 C 0.9879(14) 0.9736(9) 0.1479(15) 0.078(6) Uani 1 d . .
H21 H 0.9735(14) 0.9563(9) 0.0880(15) 0.078 Uiso 1 calc R .
C22 C 0.9239(16) 0.9693(9) 0.2030(15) 0.079(6) Uani 1 d . .
H22 H 0.8703(16) 0.9487(9) 0.1795(15) 0.079 Uiso 1 calc R .
C23 C 0.9420(19) 0.9985(14) 0.3025(20) 0.138(12) Uani 1 d . .
H23A H 0.9607(19) 1.0413(14) 0.2978(20) 0.138 Uiso 1 calc R .
H23B H 0.8862(19) 0.9995(14) 0.3229(20) 0.138 Uiso 1 calc R .
C24 C 1.0083(18) 0.9678(13) 0.3752(14) 0.104(8) Uani 1 d . .
H24A H 0.9806(18) 0.9563(13) 0.4263(14) 0.104 Uiso 1 calc R .
H24B H 1.0555(18) 0.9973(13) 0.3998(14) 0.104 Uiso 1 calc R .
C25 C 1.0486(13) 0.9112(9) 0.3433(11) 0.061(5) Uani 1 d . .
H25 H 1.0314(13) 0.8725(9) 0.3617(11) 0.061 Uiso 1 calc R .
C26 C 1.1100(13) 0.9132(11) 0.2883(12) 0.069(5) Uani 1 d . .
H26 H 1.1329(13) 0.8754(11) 0.2736(12) 0.069 Uiso 1 calc R .
C27 C 1.1428(15) 0.9693(12) 0.2504(15) 0.090(7) Uani 1 d . .
H27A H 1.1926(15) 0.9576(12) 0.2234(15) 0.090 Uiso 1 calc R .
H27B H 1.1655(15) 0.9974(12) 0.3023(15) 0.090 Uiso 1 calc R .
C28 C 1.0771(18) 1.0039(14) 0.1780(19) 0.134(12) Uani 1 d . .
H28A H 1.1021(18) 1.0094(14) 0.1230(19) 0.134 Uiso 1 calc R .
H28B H 1.0690(18) 1.0450(14) 0.2024(19) 0.134 Uiso 1 calc R .
C021 C 1.3425(14) 0.5959(9) 0.6701(15) 0.074(6) Uani 1 d . .
H41 H 1.3508(14) 0.6318(9) 0.7067(15) 0.074 Uiso 1 calc R .
C022 C 1.2791(13) 0.5960(10) 0.5874(14) 0.070(5) Uani 1 d . .
H42 H 1.2458(13) 0.6323(10) 0.5724(14) 0.070 Uiso 1 calc R .
C023 C 1.2586(16) 0.5432(11) 0.5190(17) 0.096(7) Uani 1 d . .
H43A H 1.2461(16) 0.5064(11) 0.5524(17) 0.096 Uiso 1 calc R .
H43B H 1.2049(16) 0.5533(11) 0.4723(17) 0.096 Uiso 1 calc R .
C024 C 1.3310(16) 0.5279(10) 0.4694(17) 0.093(7) Uani 1 d . .
H44A H 1.3497(16) 0.4853(10) 0.4845(17) 0.093 Uiso 1 calc R .
H44B H 1.3061(16) 0.5298(10) 0.4022(17) 0.093 Uiso 1 calc R .
C025 C 1.4094(13) 0.5671(7) 0.4901(13) 0.062(5) Uani 1 d . .
H45 H 1.4161(13) 0.5950(7) 0.4436(13) 0.062 Uiso 1 calc R .
C026 C 1.4743(14) 0.5674(9) 0.5702(15) 0.074(6) Uani 1 d . .
H46 H 1.5230(14) 0.5938(9) 0.5747(15) 0.074 Uiso 1 calc R .
C027 C 1.4693(20) 0.5269(13) 0.6502(19) 0.135(12) Uani 1 d . .
H47A H 1.5267(20) 0.5286(13) 0.6944(19) 0.135 Uiso 1 calc R .
H47B H 1.4612(20) 0.4845(13) 0.6271(19) 0.135 Uiso 1 calc R .
C028 C 1.3988(18) 0.5398(12) 0.7038(19) 0.111(9) Uani 1 d . .
H48A H 1.4273(18) 0.5457(12) 0.7696(19) 0.111 Uiso 1 calc R .
H48B H 1.3603(18) 0.5037(12) 0.6994(19) 0.111 Uiso 1 calc R .

loop_
_geom_bond_atom_site_label_1
_geom_bond_atom_site_label_2
_geom_bond_distance
_geom_bond_site_symmetry_2
_geom_bond_publ_flag
Ir1 C22 2.04(2) . y
Ir1 C1 2.082(15) . y
Ir1 C21 2.10(2) . y
Ir1 C25 2.171(15) . y
Ir1 C26 2.19(2) . y
Ir1 Br1 2.489(2) . ?
Ir2 C16 2.11(2) . y
Ir2 C11 2.11(2) . y
Ir2 C15 2.14(2) . y
Ir2 C12 2.17(2) . y
Ir2 C3 2.232(14) . y
Ir2 C6 2.25(2) . y
Ir2 C5 2.25(2) . y
Ir2 C4 2.30(2) . y
Ir2 C2 2.320(15) . y
Ir2 C1 2.39(2) . y
Ir01 C01 2.047(13) . y
Ir01 C021 2.09(2) . y
Ir01 C022 2.12(2) . y
Ir01 C026 2.16(2) . y
Ir01 C025 2.17(2) . y
Ir01 Br01 2.481(2) . ?
Ir02 C012 2.12(2) . y
Ir02 C011 2.13(2) . y
Ir02 C016 2.129(14) . y
Ir02 C015 2.153(15) . y
Ir02 C03 2.17(2) . y
Ir02 C06 2.227(15) . y
Ir02 C05 2.26(2) . y
Ir02 C02 2.304(15) . y
Ir02 C04 2.33(2) . y
Ir02 C01 2.443(12) . y
C1 C6 1.42(2) . ?
C1 C2 1.43(2) . ?
C2 C3 1.41(2) . ?
C2 C7 1.51(2) . ?
C3 C4 1.39(2) . ?
C4 C5 1.40(2) . ?
C4 C8 1.52(2) . ?
C5 C6 1.44(2) . ?
C6 C9 1.49(2) . ?
C01 C02 1.37(2) . ?
C01 C06 1.45(2) . ?
C02 C03 1.45(2) . ?
C02 C07 1.56(2) . ?
C03 C04 1.42(2) . ?
C04 C05 1.35(2) . ?
C04 C08 1.54(2) . ?
C05 C06 1.42(2) . ?
C06 C09 1.53(2) . ?
C11 C12 1.40(3) . ?
C11 C18 1.50(3) . ?
C12 C13 1.43(3) . ?
C13 C14 1.48(3) . ?
C14 C15 1.51(3) . ?
C15 C16 1.41(3) . ?
C16 C17 1.49(3) . ?
C17 C18 1.54(3) . ?
C011 C012 1.41(3) . ?
C011 C018 1.47(2) . ?
C012 C013 1.52(3) . ?
C013 C014 1.49(3) . ?
C014 C015 1.50(3) . ?
C015 C016 1.41(2) . ?
C016 C017 1.51(2) . ?
C017 C018 1.50(2) . ?
C21 C22 1.41(3) . ?
C21 C28 1.49(3) . ?
C22 C23 1.55(3) . ?
C23 C24 1.45(3) . ?
C24 C25 1.49(3) . ?
C25 C26 1.37(2) . ?
C26 C27 1.46(3) . ?
C27 C28 1.49(3) . ?
C021 C022 1.37(3) . ?
C021 C028 1.50(3) . ?
C022 C023 1.50(3) . ?
C023 C024 1.49(3) . ?
C024 C025 1.45(3) . ?
C025 C026 1.36(3) . ?
C026 C027 1.47(3) . ?
C027 C028 1.50(3) . ?
